data_2108113
loop_
_publ_author_name
'Tedesco, Consiglia'
'Macedi, Eleonora'
'Meli, Alessandra'
'Pierri, Giovanni'
'Della Sala, Giorgio'
'Drathen, Christina'
'Fitch, Andrew N.'
'Vaughan, Gavin B. M.'
'Izzo, Irene'
'De Riccardis, Francesco'

_publ_section_title
;
 Synthesis, crystallization, X-ray structural characterization and
 solid-state assembly of a cyclic hexapeptoid with propargyl and
 methoxyethyl side chains
;
_journal_issue 3
_journal_name_full 'Acta Crystallographica Section B'
_journal_page_first 399
_journal_page_last 412
_journal_paper_doi 10.1107/S2052520617002505
_journal_volume 73
_journal_year 2017
_chemical_formula_moiety 'C30 H46 N6 O10'
_chemical_formula_sum 'C30 H46 N6 O10'
_chemical_formula_weight 650.73
_chemical_name_systematic ' ?'
_space_group_crystal_system monoclinic
_space_group_IT_number 14
_space_group_name_Hall '-P 2yn'
_space_group_name_H-M_alt 'P 1 21/n 1'
_symmetry_space_group_name_Hall '-P 2yn'
_symmetry_space_group_name_H-M 'P 1 21/n 1'
_cell_angle_alpha 90
_cell_angle_beta 102.595(6)
_cell_angle_gamma 90
_cell_formula_units_Z 2
_cell_length_a 9.0297(5)
_cell_length_b 10.6234(6)
_cell_length_c 18.0121(12)
_cell_measurement_temperature 100
_cell_volume 1686.25(18)
_diffrn_ambient_temperature 100
_diffrn_radiation_monochromator Si(111)
_diffrn_radiation_type synchrotron
_diffrn_radiation_wavelength 0.849893(4)
_diffrn_source synchrotron
_exptl_absorpt_coefficient_mu 0.146
_exptl_absorpt_correction_type none
_exptl_crystal_density_diffrn 1.282
_pd_char_colour white
_pd_char_particle_morphology platy
_pd_instr_location ' ID22 diffractometer, ESRF, Grenoble (France)'
_pd_meas_2theta_range_inc 29.8571
_pd_meas_2theta_range_max 48.010
_pd_meas_2theta_range_min 0.105
_pd_meas_number_of_points 9582
_pd_prep_pressure 101
_pd_prep_temperature 300
_pd_proc_ls_background_function Chebyshev
_pd_proc_ls_pref_orient_corr ' spherical harmonics'
_pd_proc_ls_profile_function Pseudo-Voigt
_pd_proc_ls_prof_R_factor 0.08482
_pd_proc_ls_prof_wR_expected 0.09846
_pd_proc_ls_prof_wR_factor 0.10967
_pd_spec_mounting ' capillary 0.7 mm'
_pd_spec_mount_mode transmission
_pd_spec_shape cyclinder
_refine_ls_goodness_of_fit_all 1.114
_refine_ls_R_I_factor 0.0371
_cod_data_source_file ps5059sup4.txt
_cod_data_source_block form_2
_cod_original_cell_volume 1686.26(18)
_cod_database_code 2108113

loop_
_space_group_symop_operation_xyz
'x, y, z'
'-x+1/2, y+1/2, -z+1/2'
'-x, -y, -z'
'x-1/2, -y-1/2, z-1/2'

loop_
_atom_site_label
_atom_site_type_symbol
_atom_site_symmetry_multiplicity
_atom_site_fract_x
_atom_site_fract_y
_atom_site_fract_z
_atom_site_occupancy
_atom_site_B_iso_or_equiv
O1 O 0 0.06954 0.06173 -0.17281 1 2.826655
O2 O 0 0.47174 -0.02091 -0.0927 1 2.108147
O3 O 0 0.8796 -0.17924 -0.05125 1 2.384496
O4 O 0 0.31564 -0.38143 -0.01185 1 2.826655
O5 O 0 0.797 -0.24785 -0.29492 1 3.608327
N1 N 0 0.1992 0.19463 -0.08366 1 2.052878
N2 N 0 0.26354 -0.1375 -0.09465 1 1.973921
N3 N 0 0.64527 -0.21513 -0.12366 1 1.934442
C1 C 0 0.2025 -0.03279 -0.05714 1 2.123939
H1A H 0 0.2807 -0.0044 -0.0128 1 2.526619
H1B H 0 0.1141 -0.063 -0.0381 1 2.526619
C2 C 0 0.1543 0.07796 -0.11014 1 2.123939
C3 C 0 0.1213 0.30404 -0.12311 1 2.471349
H3A H 0 0.0995 0.3644 -0.085 1 3.00036
H3B H 0 0.0231 0.2768 -0.1552 1 3.00036
C4 C 0 0.2096 0.36767 -0.17088 1 2.826655
C5 C 0 0.2832 0.419 -0.2088 1 3.647806
H5 H 0 0.3422 0.4601 -0.2392 1 4.342626
C6 C 0 0.485 -0.23825 -0.12908 1 2.052878
H6A H 0 0.4729 -0.3102 -0.096 1 2.447662
H6B H 0 0.4365 -0.261 -0.1821 1 2.447662
C7 C 0 0.4051 -0.12224 -0.1052 1 1.90286
C8 C 0 0.1723 -0.25234 -0.11115 1 2.210791
H8A H 0 0.2134 -0.3044 -0.1475 1 2.684532
H8B H 0 0.0671 -0.2289 -0.1359 1 2.684532
C9 C 0 0.1696 -0.33025 -0.04121 1 2.495036
H9A H 0 0.1388 -0.2769 -0.0021 1 3.00036
H9B H 0 0.0947 -0.3992 -0.0545 1 3.00036
C10 C 0 0.3211 -0.44937 0.05695 1 3.2925
H10A H 0 0.2909 -0.3938 0.0945 1 4.974281
H10B H 0 0.4246 -0.4798 0.0769 1 4.974281
H10C H 0 0.2515 -0.5212 0.0468 1 4.974281
C11 C 0 0.6839 -0.21781 0.01622 1 1.981817
H11A H 0 0.5992 -0.1581 0.0147 1 2.368705
H11B H 0 0.6439 -0.3042 0.0183 1 2.368705
C12 C 0 0.7451 -0.20279 -0.05599 1 1.855486
C13 C 0 0.6958 -0.18054 -0.19275 1 1.997608
H13A H 0 0.7793 -0.1186 -0.1798 1 2.368705
H13B H 0 0.6109 -0.14 -0.229 1 2.368705
C14 C 0 0.7501 -0.29427 -0.23049 1 2.163417
H14A H 0 0.8356 -0.3358 -0.1953 1 2.605576
H14B H 0 0.6669 -0.356 -0.2457 1 2.605576
C15 C 0 0.8611 -0.3446 -0.33318 1 4.39
H15A H 0 0.9451 -0.3849 -0.2974 1 6.553417
H15B H 0 0.8989 -0.3078 -0.3753 1 6.553417
H15C H 0 0.7833 -0.4076 -0.3531 1 6.553417

loop_
_audit_conform_dict_name
_audit_conform_dict_location
cif_core.dic ftp://ftp.iucr.org/pub/cif_core.dic
cif_pd.dic ftp://ftp.iucr.org/pub/cif_pd.dic
